data_2200004
loop_
_publ_author_name
'J. Suresh'
'R. V. Krishnakumar'
'S. Natarajan'

_publ_section_title
;
 <small>L</small>-Phenylalanine--benzoic acid (1/1)
;
_journal_coeditor_code AT6033
_journal_issue 11
_journal_name_full 'Acta Crystallographica Section E'
_journal_page_first o3625
_journal_page_last o3627
_journal_paper_doi 10.1107/S1600536805031661
_journal_volume 61
_journal_year 2005
_chemical_formula_iupac 'C9 H11 N O2, C7 H6 O2'
_chemical_formula_moiety 'C9 H11 N O2, C7 H6 O2'
_chemical_formula_sum 'C16 H17 N O4'
_chemical_formula_weight 287.31
_chemical_name_systematic
;
L-Phenylalanine benzoic acid solvate
;
_space_group_IT_number 4
_symmetry_cell_setting monoclinic
_symmetry_space_group_name_Hall 'P 2yb'
_symmetry_space_group_name_H-M 'P 1 21 1'
_atom_sites_solution_hydrogens geom
_atom_sites_solution_primary direct
_atom_sites_solution_secondary difmap
_audit_creation_method SHELXL-97
_cell_angle_alpha 90.00
_cell_angle_beta 92.94(2)
_cell_angle_gamma 90.00
_cell_formula_units_Z 2
_cell_length_a 5.419(2)
_cell_length_b 7.438(2)
_cell_length_c 17.814(3)
_cell_measurement_reflns_used 25
_cell_measurement_temperature 293(2)
_cell_measurement_theta_max 14.1
_cell_measurement_theta_min 9.6
_cell_volume 717.1(3)
_computing_cell_refinement 'XCAD4 (Harms & Wocadlo, 1996)'
_computing_data_collection 'CAD-4 EXPRESS (Enraf--Nonius, 1994)'
_computing_data_reduction XCAD4
_computing_molecular_graphics 'PLATON (Spek, 2003)'
_computing_publication_material SHELXL97
_computing_structure_refinement 'SHELXL97 (Sheldrick, 1997)'
_computing_structure_solution 'SHELXS97 (Sheldrick, 1990)'
_diffrn_ambient_temperature 293(2)
_diffrn_measured_fraction_theta_full 0.999
_diffrn_measured_fraction_theta_max 0.999
_diffrn_measurement_device_type 'Nonius MACH3'
_diffrn_measurement_method \w-2\q
_diffrn_radiation_monochromator graphite
_diffrn_radiation_source 'fine-focus sealed tube'
_diffrn_radiation_type MoK\a
_diffrn_radiation_wavelength 0.71073
_diffrn_reflns_av_R_equivalents 0.039
_diffrn_reflns_av_sigmaI/netI 0.048
_diffrn_reflns_limit_h_max 6
_diffrn_reflns_limit_h_min 0
_diffrn_reflns_limit_k_max 8
_diffrn_reflns_limit_k_min -1
_diffrn_reflns_limit_l_max 21
_diffrn_reflns_limit_l_min -21
_diffrn_reflns_number 1749
_diffrn_reflns_theta_full 24.97
_diffrn_reflns_theta_max 25.0
_diffrn_reflns_theta_min 2.3
_diffrn_standards_decay_% 0
_diffrn_standards_interval_time 60
_diffrn_standards_number 2
_exptl_absorpt_coefficient_mu 0.096
_exptl_absorpt_correction_T_max 0.99
_exptl_absorpt_correction_T_min 0.98
_exptl_absorpt_correction_type psi-scan
_exptl_absorpt_process_details '(North et al., 1968)'
_exptl_crystal_colour colourless
_exptl_crystal_density_diffrn 1.331
_exptl_crystal_density_meas 1.32(2)
_exptl_crystal_density_method flotation
_exptl_crystal_description block
_exptl_crystal_F_000 304
_exptl_crystal_size_max 0.22
_exptl_crystal_size_mid 0.20
_exptl_crystal_size_min 0.18
_refine_diff_density_max 0.502
_refine_diff_density_min -0.360
_refine_ls_extinction_method none
_refine_ls_goodness_of_fit_ref 1.12
_refine_ls_hydrogen_treatment constr
_refine_ls_matrix_type full
_refine_ls_number_parameters 193
_refine_ls_number_reflns 1364
_refine_ls_number_restraints 1
_refine_ls_restrained_S_all 1.12
_refine_ls_R_factor_all 0.112
_refine_ls_R_factor_gt 0.071
_refine_ls_shift/su_max 0.0
_refine_ls_shift/su_mean 0.0
_refine_ls_structure_factor_coef Fsqd
_refine_ls_weighting_details 'calc w = 1/[\s^2^(Fo^2^)+(0.1183P)^2^] where P = (Fo^2^+2Fc^2^)/3'
_refine_ls_weighting_scheme calc
_refine_ls_wR_factor_gt 0.164
_refine_ls_wR_factor_ref 0.187
_reflns_number_gt 925
_reflns_number_total 1364
_reflns_threshold_expression I>2\s(I)
_cod_data_source_file at6033.cif
_cod_data_source_block I
_cod_original_sg_symbol_H-M P21
_cod_database_code 2200004
_cod_database_fobs_code 2200004

loop_
_symmetry_equiv_pos_as_xyz
'x, y, z'
'-x, y+1/2, -z'

loop_
_atom_site_label
_atom_site_fract_x
_atom_site_fract_y
_atom_site_fract_z
_atom_site_U_iso_or_equiv
_atom_site_adp_type
_atom_site_calc_flag
_atom_site_refinement_flags
_atom_site_occupancy
_atom_site_type_symbol
O1 0.6823(7) 0.8790(7) 0.4908(2) 0.0445(11) Uani d . 1 O
O2 0.3197(8) 0.8994(9) 0.5437(2) 0.0537(13) Uani d . 1 O
O3 0.4874(8) 0.8877(7) 0.6784(2) 0.0473(12) Uani d . 1 O
H3 0.4277 0.8892 0.6352 0.071 Uiso calc R 1 H
O4 0.1611(10) 0.7170(8) 0.6975(2) 0.0633(15) Uani d . 1 O
N1 0.1086(8) 1.0826(7) 0.4278(3) 0.0324(12) Uani d . 1 N
H1A 0.0404 1.1182 0.3838 0.049 Uiso calc R 1 H
H1B 0.1563 1.1783 0.4548 0.049 Uiso calc R 1 H
H1C -0.0013 1.0201 0.4525 0.049 Uiso calc R 1 H
C1 0.4567(10) 0.9131(8) 0.4900(3) 0.0337(13) Uani d . 1 C
C2 0.3279(10) 0.9668(8) 0.4149(3) 0.0306(13) Uani d . 1 C
H2 0.4443 1.0343 0.3853 0.037 Uiso calc R 1 H
C3 0.2499(13) 0.7955(8) 0.3718(3) 0.0417(15) Uani d . 1 C
H3A 0.3872 0.7117 0.3756 0.050 Uiso calc R 1 H
H3B 0.1145 0.7412 0.3973 0.050 Uiso calc R 1 H
C4 0.1717(10) 0.8143(7) 0.2909(3) 0.0326(13) Uani d . 1 C
C5 0.3201(10) 0.9008(9) 0.2408(3) 0.0378(14) Uani d . 1 C
H5 0.4666 0.9541 0.2589 0.045 Uiso calc R 1 H
C6 0.2560(12) 0.9095(10) 0.1651(3) 0.0451(16) Uani d . 1 C
H6 0.3593 0.9672 0.1326 0.054 Uiso calc R 1 H
C7 0.0399(12) 0.8330(9) 0.1377(4) 0.0465(17) Uani d . 1 C
H7 -0.0042 0.8387 0.0866 0.056 Uiso calc R 1 H
C8 -0.1127(12) 0.7472(9) 0.1862(4) 0.0482(17) Uani d . 1 C
H8 -0.2586 0.6935 0.1679 0.058 Uiso calc R 1 H
C9 -0.0476(12) 0.7417(9) 0.2615(4) 0.0426(15) Uani d . 1 C
H9 -0.1543 0.6874 0.2939 0.051 Uiso calc R 1 H
C10 0.3386(11) 0.8041(9) 0.7214(3) 0.0374(14) Uani d . 1 C
C11 0.4033(10) 0.8198(8) 0.8028(3) 0.0319(12) Uani d . 1 C
C12 0.6119(10) 0.9067(9) 0.8312(3) 0.0394(14) Uani d . 1 C
H12 0.7185 0.9609 0.7987 0.047 Uiso calc R 1 H
C13 0.6627(13) 0.9134(11) 0.9075(4) 0.0506(17) Uani d . 1 C
H13 0.8081 0.9671 0.9262 0.061 Uiso calc R 1 H
C14 0.5020(14) 0.8419(11) 0.9563(3) 0.054(2) Uani d . 1 C
H14 0.5351 0.8503 1.0079 0.064 Uiso calc R 1 H
C15 0.2917(13) 0.7578(10) 0.9282(3) 0.0496(18) Uani d . 1 C
H15 0.1817 0.7086 0.9610 0.060 Uiso calc R 1 H
C16 0.2435(12) 0.7462(9) 0.8528(3) 0.0436(16) Uani d . 1 C
H16 0.1011 0.6879 0.8344 0.052 Uiso calc R 1 H

loop_
_atom_site_aniso_label
_atom_site_aniso_U_11
_atom_site_aniso_U_22
_atom_site_aniso_U_33
_atom_site_aniso_U_12
_atom_site_aniso_U_13
_atom_site_aniso_U_23
O1 0.038(2) 0.032(3) 0.063(3) 0.003(2) -0.0050(18) 0.015(2)
O2 0.061(3) 0.061(3) 0.039(2) 0.009(3) 0.0002(19) 0.010(3)
O3 0.063(3) 0.042(3) 0.036(2) -0.011(3) -0.003(2) 0.005(2)
O4 0.082(4) 0.057(4) 0.049(3) -0.032(3) -0.015(2) 0.001(3)
N1 0.040(3) 0.019(3) 0.037(3) 0.004(2) -0.005(2) -0.003(2)
C1 0.043(3) 0.018(3) 0.040(3) -0.003(3) -0.002(2) 0.001(3)
C2 0.037(3) 0.015(3) 0.040(3) 0.001(2) 0.004(2) -0.003(2)
C3 0.065(4) 0.011(3) 0.049(3) -0.003(3) 0.003(3) -0.003(3)
C4 0.044(3) 0.015(3) 0.039(3) 0.003(3) 0.004(2) -0.009(3)
C5 0.039(3) 0.028(3) 0.046(3) -0.007(3) 0.003(2) -0.005(3)
C6 0.060(4) 0.035(4) 0.041(3) 0.006(4) 0.008(3) -0.003(3)
C7 0.060(4) 0.030(4) 0.048(4) 0.010(3) -0.012(3) -0.009(3)
C8 0.042(4) 0.028(4) 0.074(5) 0.003(3) -0.010(3) -0.012(4)
C9 0.052(4) 0.021(3) 0.055(4) -0.003(3) 0.010(3) -0.001(3)
C10 0.041(3) 0.026(3) 0.044(3) 0.004(3) -0.001(3) -0.001(3)
C11 0.037(3) 0.016(3) 0.042(3) 0.002(3) -0.001(2) 0.000(3)
C12 0.046(3) 0.027(3) 0.046(3) -0.007(3) 0.003(3) 0.001(3)
C13 0.060(4) 0.041(4) 0.050(4) 0.000(4) -0.009(3) -0.008(4)
C14 0.075(4) 0.054(5) 0.031(3) 0.011(4) -0.006(3) -0.003(3)
C15 0.061(4) 0.045(4) 0.043(4) 0.002(4) 0.010(3) 0.005(3)
C16 0.049(4) 0.027(4) 0.054(4) -0.002(3) -0.002(3) 0.006(3)

loop_
_atom_type_symbol
_atom_type_description
_atom_type_scat_dispersion_real
_atom_type_scat_dispersion_imag
_atom_type_scat_source
C C 0.0033 0.0016 'International Tables Vol C Tables 4.2.6.8 and 6.1.1.4'
H H 0.0000 0.0000 'International Tables Vol C Tables 4.2.6.8 and 6.1.1.4'
N N 0.0061 0.0033 'International Tables Vol C Tables 4.2.6.8 and 6.1.1.4'
O O 0.0106 0.0060 'International Tables Vol C Tables 4.2.6.8 and 6.1.1.4'

loop_
_geom_angle_atom_site_label_1
_geom_angle_atom_site_label_2
_geom_angle_atom_site_label_3
_geom_angle
_geom_angle_publ_flag
C10 O3 H3 109.5 ?
C2 N1 H1A 109.5 ?
C2 N1 H1B 109.5 ?
H1A N1 H1B 109.5 ?
C2 N1 H1C 109.5 ?
H1A N1 H1C 109.5 ?
H1B N1 H1C 109.5 ?
O2 C1 O1 126.6(5) y
O2 C1 C2 115.5(5) y
O1 C1 C2 117.8(5) y
N1 C2 C1 110.2(4) y
N1 C2 C3 110.7(5) y
C1 C2 C3 108.8(5) y
N1 C2 H2 109.0 ?
C1 C2 H2 109.0 ?
C3 C2 H2 109.0 ?
C4 C3 C2 117.6(5) y
C4 C3 H3A 107.9 ?
C2 C3 H3A 107.9 ?
C4 C3 H3B 107.9 ?
C2 C3 H3B 107.9 ?
H3A C3 H3B 107.2 ?
C9 C4 C5 116.9(5) ?
C9 C4 C3 121.7(5) y
C5 C4 C3 121.4(5) y
C6 C5 C4 121.7(6) ?
C6 C5 H5 119.1 ?
C4 C5 H5 119.1 ?
C7 C6 C5 119.8(6) ?
C7 C6 H6 120.1 ?
C5 C6 H6 120.1 ?
C6 C7 C8 119.8(6) ?
C6 C7 H7 120.1 ?
C8 C7 H7 120.1 ?
C9 C8 C7 119.6(6) ?
C9 C8 H8 120.2 ?
C7 C8 H8 120.2 ?
C8 C9 C4 122.1(6) ?
C8 C9 H9 118.9 ?
C4 C9 H9 118.9 ?
O4 C10 O3 123.5(5) y
O4 C10 C11 121.8(6) y
O3 C10 C11 114.7(5) y
C12 C11 C16 118.6(5) y
C12 C11 C10 123.1(5) y
C16 C11 C10 118.3(5) y
C13 C12 C11 120.0(6) ?
C13 C12 H12 120.0 ?
C11 C12 H12 120.0 ?
C14 C13 C12 120.8(7) ?
C14 C13 H13 119.6 ?
C12 C13 H13 119.6 ?
C13 C14 C15 119.3(6) ?
C13 C14 H14 120.4 ?
C15 C14 H14 120.4 ?
C16 C15 C14 120.2(6) ?
C16 C15 H15 119.9 ?
C14 C15 H15 119.9 ?
C15 C16 C11 121.0(6) ?
C15 C16 H16 119.5 ?
C11 C16 H16 119.5 ?

loop_
_geom_bond_atom_site_label_1
_geom_bond_atom_site_label_2
_geom_bond_distance
_geom_bond_publ_flag
O1 C1 1.248(7) y
O2 C1 1.245(7) y
O3 C10 1.298(7) y
O3 H3 0.8200 ?
O4 C10 1.218(7) y
N1 C2 1.495(7) y
N1 H1A 0.8900 ?
N1 H1B 0.8900 ?
N1 H1C 0.8900 ?
C1 C2 1.530(8) y
C2 C3 1.535(8) y
C2 H2 0.9800 ?
C3 C4 1.489(9) y
C3 H3A 0.9700 ?
C3 H3B 0.9700 ?
C4 C9 1.384(8) ?
C4 C5 1.389(8) ?
C5 C6 1.377(8) ?
C5 H5 0.9300 ?
C6 C7 1.369(9) ?
C6 H6 0.9300 ?
C7 C8 1.383(10) ?
C7 H7 0.9300 ?
C8 C9 1.369(9) ?
C8 H8 0.9300 ?
C9 H9 0.9300 ?
C10 C11 1.479(8) y
C11 C12 1.376(8) ?
C11 C16 1.386(8) ?
C12 C13 1.374(8) ?
C12 H12 0.9300 ?
C13 C14 1.369(10) ?
C13 H13 0.9300 ?
C14 C15 1.372(10) ?
C14 H14 0.9300 ?
C15 C16 1.358(9) ?
C15 H15 0.9300 ?
C16 H16 0.9300 ?

loop_
_geom_hbond_atom_site_label_D
_geom_hbond_atom_site_label_H
_geom_hbond_atom_site_label_A
_geom_hbond_site_symmetry_A
_geom_hbond_distance_DH
_geom_hbond_distance_HA
_geom_hbond_distance_DA
_geom_hbond_angle_DHA
O3 H3 O2 . 0.82 1.71 2.524(5) 176
N1 H1A O4 2_556 0.89 1.92 2.790(6) 167
N1 H1B O1 2_656 0.89 1.96 2.842(6) 170
N1 H1C O1 1_455 0.89 2.15 3.026(6) 168

loop_
_geom_torsion_atom_site_label_1
_geom_torsion_atom_site_label_2
_geom_torsion_atom_site_label_3
_geom_torsion_atom_site_label_4
_geom_torsion
_geom_torsion_publ_flag
O2 C1 C2 N1 30.5(7) y
O1 C1 C2 N1 -153.1(5) y
O2 C1 C2 C3 -91.2(7) y
O1 C1 C2 C3 85.3(6) y
N1 C2 C3 C4 71.9(7) y
C1 C2 C3 C4 -166.8(5) y
C2 C3 C4 C9 -129.4(6) y
C2 C3 C4 C5 52.8(8) y
C9 C4 C5 C6 -1.8(9) ?
C3 C4 C5 C6 176.1(6) ?
C4 C5 C6 C7 0.6(10) ?
C5 C6 C7 C8 -0.1(10) ?
C6 C7 C8 C9 0.9(10) ?
C7 C8 C9 C4 -2.3(10) ?
C5 C4 C9 C8 2.7(9) ?
C3 C4 C9 C8 -175.2(6) ?
O4 C10 C11 C12 175.4(7) ?
O3 C10 C11 C12 -3.7(9) ?
O4 C10 C11 C16 -5.8(9) ?
O3 C10 C11 C16 175.1(6) ?
C16 C11 C12 C13 2.4(10) ?
C10 C11 C12 C13 -178.9(6) ?
C11 C12 C13 C14 -3.1(11) ?
C12 C13 C14 C15 2.0(11) ?
C13 C14 C15 C16 -0.2(11) ?
C14 C15 C16 C11 -0.6(11) ?
C12 C11 C16 C15 -0.5(10) ?
C10 C11 C16 C15 -179.4(6) ?

loop_
_cod_related_entry_id
_cod_related_entry_database
_cod_related_entry_code
1 ChemSpider 21180178
